data_4079531
loop_
_publ_author_name
'Kuo, Hsin-Ya'
'Liu, Yi-Hong'
'Peng, Shie-Ming'
'Liu, Shiuh-Tzung'

_publ_section_title
;
 N,N&#x2032;-Dialkylation Catalyzed by Bimetallic Iridium Complexes
 Containing a Saturated Bis-N-Heterocyclic Carbene (NHC) Ligand
;
_journal_issue 20
_journal_name_full Organometallics
_journal_page_first 7248
_journal_paper_doi 10.1021/om300800c
_journal_volume 31
_journal_year 2012
_chemical_formula_sum 'C24 H18 N4 O10 W2'
_chemical_formula_weight 890.12
_chemical_name_systematic
; 
 ? 
;
_space_group_IT_number 2
_symmetry_cell_setting triclinic
_symmetry_space_group_name_Hall '-P 1'
_symmetry_space_group_name_H-M 'P -1'
_atom_sites_solution_hydrogens geom
_atom_sites_solution_primary direct
_atom_sites_solution_secondary difmap
_audit_creation_method SHELXL-97
_cell_angle_alpha 88.7600(10)
_cell_angle_beta 65.414(2)
_cell_angle_gamma 84.1140(10)
_cell_formula_units_Z 2
_cell_length_a 10.76500(10)
_cell_length_b 11.5015(2)
_cell_length_c 12.5253(2)
_cell_measurement_reflns_used 16006
_cell_measurement_temperature 150(2)
_cell_measurement_theta_max 29.8674
_cell_measurement_theta_min 2.8668
_cell_volume 1402.39(4)
_computing_cell_refinement
; 
CrysAlisPro, Agilent Technologies, 
Version 1.171.34.49 (release 20-01-2011 CrysAlis171 .NET) 
(compiled Jan 20 2011,15:58:25) 
Empirical absorption correction using spherical harmonics, 
 implemented in SCALE3 ABSPACK scaling algorithm. 
;
_computing_data_collection
; 
CrysAlisPro, Agilent Technologies, 
Version 1.171.34.49 (release 20-01-2011 CrysAlis171 .NET) 
(compiled Jan 20 2011,15:58:25) 
Empirical absorption correction using spherical harmonics, 
 implemented in SCALE3 ABSPACK scaling algorithm. 
;
_computing_data_reduction
; 
CrysAlisPro, Agilent Technologies, 
Version 1.171.34.49 (release 20-01-2011 CrysAlis171 .NET) 
(compiled Jan 20 2011,15:58:25) 
Empirical absorption correction using spherical harmonics, 
 implemented in SCALE3 ABSPACK scaling algorithm. 
;
_computing_molecular_graphics SHELXTL
_computing_publication_material SHELXTL
_computing_structure_refinement 'SHELXL-97 (Sheldrick, 1997)'
_computing_structure_solution 'SHELXS-97 (Sheldrick, 1990)'
_diffrn_ambient_temperature 150(2)
_diffrn_measured_fraction_theta_full 0.998
_diffrn_measured_fraction_theta_max 0.998
_diffrn_measurement_device_type 'Oxford Diffraction Gemini A'
_diffrn_measurement_method CCD
_diffrn_radiation_monochromator graphite
_diffrn_radiation_source 'fine-focus sealed tube'
_diffrn_radiation_type MoK\a
_diffrn_radiation_wavelength 0.71073
_diffrn_reflns_av_R_equivalents 0.0386
_diffrn_reflns_av_sigmaI/netI 0.0279
_diffrn_reflns_limit_h_max 13
_diffrn_reflns_limit_h_min -13
_diffrn_reflns_limit_k_max 14
_diffrn_reflns_limit_k_min -14
_diffrn_reflns_limit_l_max 16
_diffrn_reflns_limit_l_min -16
_diffrn_reflns_number 32037
_diffrn_reflns_theta_full 27.50
_diffrn_reflns_theta_max 27.50
_diffrn_reflns_theta_min 2.87
_exptl_absorpt_coefficient_mu 8.256
_exptl_absorpt_correction_T_max 1.00000
_exptl_absorpt_correction_T_min 0.58977
_exptl_absorpt_correction_type multi-scan
_exptl_absorpt_process_details
; 
CrysAlisPro, Agilent Technologies, 
Version 1.171.34.49 (release 20-01-2011 CrysAlis171 .NET) 
(compiled Jan 20 2011,15:58:25) 
Empirical absorption correction using spherical harmonics, 
 implemented in SCALE3 ABSPACK scaling algorithm. 
;
_exptl_crystal_density_diffrn 2.108
_exptl_crystal_density_method 'not measured'
_exptl_crystal_F_000 836
_exptl_crystal_size_max 0.20
_exptl_crystal_size_mid 0.15
_exptl_crystal_size_min 0.10
_refine_diff_density_max 1.206
_refine_diff_density_min -1.280
_refine_diff_density_rms 0.128
_refine_ls_extinction_method none
_refine_ls_goodness_of_fit_ref 1.013
_refine_ls_hydrogen_treatment mixed
_refine_ls_matrix_type full
_refine_ls_number_parameters 369
_refine_ls_number_reflns 6421
_refine_ls_number_restraints 0
_refine_ls_restrained_S_all 1.013
_refine_ls_R_factor_all 0.0279
_refine_ls_R_factor_gt 0.0225
_refine_ls_shift/su_max 0.005
_refine_ls_shift/su_mean 0.000
_refine_ls_structure_factor_coef Fsqd
_refine_ls_weighting_details 'calc w=1/[\s^2^(Fo^2^)+(0.0313P)^2^+0.5576P] where P=(Fo^2^+2Fc^2^)/3'
_refine_ls_weighting_scheme calc
_refine_ls_wR_factor_gt 0.0528
_refine_ls_wR_factor_ref 0.0561
_reflns_number_gt 5690
_reflns_number_total 6421
_reflns_threshold_expression >2sigma(I)
_cod_data_source_file om300800c_si_002.cif
_cod_data_source_block complex-2
_cod_depositor_comments
;
The following automatic conversions were performed:

'_symmetry_cell_setting' value 'Triclinic' changed to 'triclinic'
according to /home/saulius/struct/CIF-dictionaries/cif_core.dic
dictionary named 'cif_core.dic' version 2.4.2 from 2011-04-26.

Automatic conversion script
Id: cif_fix_values 1891 2012-01-12 08:04:46Z andrius 
;
_cod_original_sg_symbol_H-M P-1
_cod_database_code 4079531

loop_
_symmetry_equiv_pos_as_xyz
'x, y, z'
'-x, -y, -z'

loop_
_atom_site_label
_atom_site_type_symbol
_atom_site_fract_x
_atom_site_fract_y
_atom_site_fract_z
_atom_site_U_iso_or_equiv
_atom_site_adp_type
_atom_site_occupancy
_atom_site_symmetry_multiplicity
_atom_site_calc_flag
_atom_site_refinement_flags
W1 W 1.375361(13) 0.073978(11) 0.304107(11) 0.02223(5) Uani 1 1 d .
W2 W 1.860083(12) 0.421139(10) 0.319371(11) 0.01902(5) Uani 1 1 d .
O1 O 1.3093(3) -0.1817(2) 0.3863(2) 0.0381(7) Uani 1 1 d .
O2 O 1.6799(3) -0.0476(3) 0.1722(3) 0.0474(7) Uani 1 1 d .
O3 O 1.4423(3) 0.1264(2) 0.5223(3) 0.0493(8) Uani 1 1 d .
O4 O 1.0592(3) 0.1431(3) 0.4671(3) 0.0434(7) Uani 1 1 d .
O5 O 1.3083(3) 0.0437(3) 0.0831(3) 0.0428(7) Uani 1 1 d .
O6 O 1.7896(3) 0.6813(2) 0.4134(2) 0.0323(6) Uani 1 1 d .
O7 O 1.5502(3) 0.3690(2) 0.4666(3) 0.0435(7) Uani 1 1 d .
O8 O 1.8055(3) 0.5254(2) 0.1044(3) 0.0427(7) Uani 1 1 d .
O9 O 2.1764(3) 0.4516(3) 0.1765(3) 0.0470(8) Uani 1 1 d .
O10 O 1.9127(3) 0.3833(2) 0.5499(3) 0.0417(7) Uani 1 1 d .
N1 N 1.3677(4) 0.3505(3) 0.3201(3) 0.0315(8) Uani 1 1 d .
N2 N 1.5005(3) 0.2976(3) 0.1428(2) 0.0268(6) Uani 1 1 d .
N3 N 1.9767(3) 0.1803(2) 0.1583(2) 0.0225(6) Uani 1 1 d .
N4 N 1.8569(3) 0.1471(3) 0.3391(3) 0.0292(7) Uani 1 1 d .
C1 C 1.3329(4) -0.0879(3) 0.3568(3) 0.0287(8) Uani 1 1 d .
C2 C 1.5725(4) 0.0011(3) 0.2164(3) 0.0287(8) Uani 1 1 d .
C3 C 1.4190(4) 0.1086(3) 0.4443(3) 0.0298(8) Uani 1 1 d .
C4 C 1.1727(4) 0.1249(3) 0.4062(3) 0.0283(8) Uani 1 1 d .
C5 C 1.3320(4) 0.0532(3) 0.1631(3) 0.0300(8) Uani 1 1 d .
C6 C 1.4215(3) 0.2571(3) 0.2478(3) 0.0239(7) Uani 1 1 d .
C7 C 1.4188(4) 0.4612(3) 0.2686(3) 0.0330(9) Uani 1 1 d .
H7A H 1.4824 0.4877 0.2995 0.040 Uiso 1 1 calc R
H7B H 1.3426 0.5233 0.2826 0.040 Uiso 1 1 calc R
C8 C 1.4927(4) 0.4259(3) 0.1399(3) 0.0312(8) Uani 1 1 d .
H8A H 1.4400 0.4576 0.0953 0.037 Uiso 1 1 calc R
H8B H 1.5854 0.4530 0.1046 0.037 Uiso 1 1 calc R
C9 C 1.5671(4) 0.2301(3) 0.0329(3) 0.0319(8) Uani 1 1 d .
H9A H 1.5246 0.2581 -0.0208 0.038 Uiso 1 1 calc R
H9B H 1.5514 0.1470 0.0488 0.038 Uiso 1 1 calc R
C10 C 1.7206(3) 0.2396(3) -0.0271(3) 0.0258(7) Uani 1 1 d .
C11 C 1.8006(3) 0.2357(3) 0.0358(3) 0.0255(7) Uani 1 1 d .
H11A H 1.7580 0.2314 0.1190 0.031 Uiso 1 1 calc R
C12 C 1.9428(3) 0.2379(3) -0.0211(3) 0.0222(7) Uani 1 1 d .
C13 C 2.0030(3) 0.2431(3) -0.1424(3) 0.0232(7) Uani 1 1 d .
H13A H 2.0998 0.2435 -0.1824 0.028 Uiso 1 1 calc R
C14 C 1.9243(4) 0.2479(3) -0.2059(3) 0.0273(8) Uani 1 1 d .
H14A H 1.9671 0.2516 -0.2891 0.033 Uiso 1 1 calc R
C15 C 1.7828(3) 0.2474(3) -0.1488(3) 0.0256(7) Uani 1 1 d .
H15A H 1.7287 0.2522 -0.1926 0.031 Uiso 1 1 calc R
C16 C 2.0309(3) 0.2375(3) 0.0466(3) 0.0255(7) Uani 1 1 d .
H16A H 2.1230 0.1980 -0.0024 0.031 Uiso 1 1 calc R
H16B H 2.0422 0.3193 0.0604 0.031 Uiso 1 1 calc R
C17 C 1.9712(4) 0.0521(3) 0.1597(3) 0.0261(8) Uani 1 1 d .
H17A H 2.0640 0.0100 0.1185 0.031 Uiso 1 1 calc R
H17B H 1.9110 0.0295 0.1234 0.031 Uiso 1 1 calc R
C18 C 1.9115(4) 0.0286(3) 0.2902(3) 0.0310(8) Uani 1 1 d .
H18A H 1.8379 -0.0241 0.3123 0.037 Uiso 1 1 calc R
H18B H 1.9831 -0.0052 0.3153 0.037 Uiso 1 1 calc R
C19 C 1.9038(3) 0.2315(3) 0.2643(3) 0.0209(7) Uani 1 1 d .
C20 C 1.8161(3) 0.5856(3) 0.3774(3) 0.0238(7) Uani 1 1 d .
C21 C 1.6606(4) 0.3882(3) 0.4122(3) 0.0264(8) Uani 1 1 d .
C22 C 1.8240(4) 0.4820(3) 0.1801(3) 0.0266(8) Uani 1 1 d .
C23 C 2.0633(4) 0.4412(3) 0.2276(3) 0.0269(8) Uani 1 1 d .
C24 C 1.8958(4) 0.3889(3) 0.4657(3) 0.0278(8) Uani 1 1 d .
H4 H 1.828(3) 0.153(3) 0.403(3) 0.007(9) Uiso 1 1 d .
H1 H 1.328(3) 0.343(3) 0.381(3) 0.008(9) Uiso 1 1 d .

loop_
_atom_site_aniso_label
_atom_site_aniso_U_11
_atom_site_aniso_U_22
_atom_site_aniso_U_33
_atom_site_aniso_U_23
_atom_site_aniso_U_13
_atom_site_aniso_U_12
W1 0.02244(8) 0.02606(8) 0.01820(8) -0.00219(5) -0.00848(6) -0.00186(5)
W2 0.02142(8) 0.01850(7) 0.01827(8) -0.00155(5) -0.00911(6) -0.00281(5)
O1 0.0518(17) 0.0342(15) 0.0302(15) 0.0057(12) -0.0168(13) -0.0149(13)
O2 0.0322(16) 0.0565(19) 0.0493(19) -0.0084(15) -0.0140(14) 0.0035(13)
O3 0.082(2) 0.0327(16) 0.054(2) -0.0139(14) -0.0515(18) 0.0118(14)
O4 0.0301(15) 0.0540(18) 0.0399(17) -0.0076(13) -0.0097(13) 0.0030(13)
O5 0.0440(16) 0.0610(19) 0.0301(16) -0.0018(13) -0.0195(13) -0.0161(14)
O6 0.0371(14) 0.0242(13) 0.0257(14) -0.0044(10) -0.0032(11) -0.0028(10)
O7 0.0290(15) 0.0453(17) 0.0514(19) 0.0088(14) -0.0110(13) -0.0102(12)
O8 0.0585(19) 0.0415(16) 0.0422(18) 0.0135(13) -0.0331(15) -0.0152(13)
O9 0.0251(15) 0.0568(19) 0.055(2) -0.0080(15) -0.0113(14) -0.0059(13)
O10 0.0644(19) 0.0389(16) 0.0353(17) 0.0021(12) -0.0344(15) -0.0042(13)
N1 0.0392(19) 0.0297(17) 0.0155(17) 0.0031(13) -0.0011(15) -0.0049(13)
N2 0.0246(15) 0.0354(16) 0.0185(15) 0.0008(12) -0.0066(12) -0.0059(12)
N3 0.0262(14) 0.0214(14) 0.0202(15) -0.0035(11) -0.0094(12) -0.0034(11)
N4 0.0460(19) 0.0196(15) 0.0197(18) -0.0010(12) -0.0107(15) -0.0068(13)
C1 0.0285(18) 0.039(2) 0.0189(18) -0.0036(15) -0.0107(15) -0.0007(15)
C2 0.0265(19) 0.0320(19) 0.030(2) -0.0017(15) -0.0131(16) -0.0057(15)
C3 0.041(2) 0.0196(17) 0.033(2) -0.0044(14) -0.0204(17) 0.0044(14)
C4 0.0306(19) 0.0305(19) 0.0248(19) -0.0010(14) -0.0130(16) 0.0000(14)
C5 0.0270(19) 0.038(2) 0.023(2) -0.0017(15) -0.0073(15) -0.0073(15)
C6 0.0223(16) 0.0311(18) 0.0195(17) -0.0002(13) -0.0101(14) -0.0013(13)
C7 0.036(2) 0.0277(19) 0.033(2) 0.0048(15) -0.0122(17) -0.0039(15)
C8 0.0257(18) 0.036(2) 0.032(2) 0.0098(16) -0.0123(16) -0.0061(15)
C9 0.033(2) 0.045(2) 0.0178(18) -0.0005(15) -0.0084(15) -0.0128(16)
C10 0.0285(18) 0.0305(18) 0.0185(17) -0.0005(13) -0.0085(14) -0.0093(14)
C11 0.0278(18) 0.0302(18) 0.0137(16) -0.0008(13) -0.0032(14) -0.0063(14)
C12 0.0265(17) 0.0186(15) 0.0200(17) -0.0037(12) -0.0073(14) -0.0052(12)
C13 0.0242(17) 0.0198(16) 0.0196(17) -0.0014(12) -0.0021(14) -0.0065(12)
C14 0.038(2) 0.0250(17) 0.0157(17) 0.0000(13) -0.0067(15) -0.0071(14)
C15 0.0326(19) 0.0257(17) 0.0228(18) 0.0011(13) -0.0148(15) -0.0074(14)
C16 0.0238(17) 0.0287(18) 0.0193(17) -0.0021(13) -0.0028(14) -0.0079(13)
C17 0.0307(18) 0.0207(16) 0.028(2) -0.0066(14) -0.0132(15) -0.0003(13)
C18 0.045(2) 0.0184(17) 0.031(2) -0.0009(14) -0.0175(17) -0.0018(15)
C19 0.0219(16) 0.0242(16) 0.0192(17) -0.0017(13) -0.0112(13) -0.0021(12)
C20 0.0219(16) 0.0262(18) 0.0196(17) -0.0011(13) -0.0047(13) -0.0046(13)
C21 0.0299(19) 0.0224(17) 0.029(2) 0.0019(14) -0.0148(16) -0.0033(14)
C22 0.0284(18) 0.0245(17) 0.030(2) 0.0008(14) -0.0145(16) -0.0068(14)
C23 0.0294(19) 0.0231(17) 0.029(2) -0.0056(14) -0.0131(16) -0.0011(14)
C24 0.0328(19) 0.0232(17) 0.031(2) -0.0009(14) -0.0175(16) -0.0009(14)

loop_
_atom_type_symbol
_atom_type_description
_atom_type_scat_dispersion_real
_atom_type_scat_dispersion_imag
_atom_type_scat_source
C C 0.0033 0.0016 'International Tables Vol C Tables 4.2.6.8 and 6.1.1.4'
H H 0.0000 0.0000 'International Tables Vol C Tables 4.2.6.8 and 6.1.1.4'
N N 0.0061 0.0033 'International Tables Vol C Tables 4.2.6.8 and 6.1.1.4'
O O 0.0106 0.0060 'International Tables Vol C Tables 4.2.6.8 and 6.1.1.4'
W W -0.8490 6.8722 'International Tables Vol C Tables 4.2.6.8 and 6.1.1.4'

loop_
_geom_angle_atom_site_label_1
_geom_angle_atom_site_label_2
_geom_angle_atom_site_label_3
_geom_angle
C1 W1 C5 91.86(15)
C1 W1 C2 85.44(14)
C5 W1 C2 92.39(15)
C1 W1 C4 86.41(14)
C5 W1 C4 90.37(14)
C2 W1 C4 171.48(14)
C1 W1 C3 92.45(14)
C5 W1 C3 175.57(14)
C2 W1 C3 88.96(15)
C4 W1 C3 88.90(15)
C1 W1 C6 179.09(13)
C5 W1 C6 88.83(14)
C2 W1 C6 95.12(13)
C4 W1 C6 92.99(13)
C3 W1 C6 86.85(13)
C20 W2 C22 85.79(14)
C20 W2 C23 92.53(13)
C22 W2 C23 89.49(14)
C20 W2 C24 84.81(14)
C22 W2 C24 170.39(13)
C23 W2 C24 88.93(15)
C20 W2 C21 91.26(13)
C22 W2 C21 92.70(14)
C23 W2 C21 175.76(13)
C24 W2 C21 89.51(14)
C20 W2 C19 176.70(12)
C22 W2 C19 96.84(13)
C23 W2 C19 89.50(12)
C24 W2 C19 92.62(13)
C21 W2 C19 86.64(12)
C6 N1 C7 114.8(3)
C6 N2 C9 126.3(3)
C6 N2 C8 113.3(3)
C9 N2 C8 119.3(3)
C19 N3 C16 127.0(3)
C19 N3 C17 112.6(3)
C16 N3 C17 119.0(3)
C19 N4 C18 114.7(3)
O1 C1 W1 179.4(4)
O2 C2 W1 174.6(3)
O3 C3 W1 179.2(3)
O4 C4 W1 173.6(3)
O5 C5 W1 178.6(3)
N1 C6 N2 106.3(3)
N1 C6 W1 123.3(2)
N2 C6 W1 130.4(2)
N1 C7 C8 100.9(3)
N2 C8 C7 102.7(3)
N2 C9 C10 112.5(3)
C11 C10 C15 119.4(3)
C11 C10 C9 121.6(3)
C15 C10 C9 118.9(3)
C10 C11 C12 121.1(3)
C13 C12 C11 118.6(3)
C13 C12 C16 119.7(3)
C11 C12 C16 121.7(3)
C14 C13 C12 120.9(3)
C13 C14 C15 120.3(3)
C14 C15 C10 119.8(3)
N3 C16 C12 114.5(3)
N3 C17 C18 102.0(3)
N4 C18 C17 100.8(3)
N4 C19 N3 106.9(3)
N4 C19 W2 122.7(2)
N3 C19 W2 130.4(2)
O6 C20 W2 178.8(3)
O7 C21 W2 178.1(3)
O8 C22 W2 174.1(3)
O9 C23 W2 179.6(3)
O10 C24 W2 172.8(3)

loop_
_geom_bond_atom_site_label_1
_geom_bond_atom_site_label_2
_geom_bond_distance
W1 C1 1.996(4)
W1 C5 2.031(4)
W1 C2 2.037(4)
W1 C4 2.046(4)
W1 C3 2.053(4)
W1 C6 2.245(3)
W2 C20 1.980(3)
W2 C22 2.034(4)
W2 C23 2.040(4)
W2 C24 2.043(4)
W2 C21 2.044(3)
W2 C19 2.244(3)
O1 C1 1.151(4)
O2 C2 1.142(4)
O3 C3 1.133(5)
O4 C4 1.139(4)
O5 C5 1.141(5)
O6 C20 1.160(4)
O7 C21 1.140(4)
O8 C22 1.142(4)
O9 C23 1.133(4)
O10 C24 1.141(5)
N1 C6 1.336(5)
N1 C7 1.467(5)
N2 C6 1.340(4)
N2 C9 1.457(4)
N2 C8 1.469(5)
N3 C19 1.341(4)
N3 C16 1.445(4)
N3 C17 1.481(4)
N4 C19 1.319(4)
N4 C18 1.466(4)
C7 C8 1.514(5)
C9 C10 1.519(5)
C10 C11 1.385(5)
C10 C15 1.392(5)
C11 C12 1.397(4)
C12 C13 1.384(5)
C12 C16 1.511(5)
C13 C14 1.380(5)
C14 C15 1.388(5)
C17 C18 1.516(5)
